data_4123270
loop_
_publ_author_name
'Chernick, Erin T.'
'Casillas, Rub\'en'
'Zirzlmeier, Johannes'
'Gardner, Daniel M.'
'Gruber, Marco'
'Kropp, Henning'
'Meyer, Karsten'
'Wasielewski, Michael R.'
'Guldi, Dirk M.'
'Tykwinski, Rik R.'

_publ_section_title
;
 Pentacene Appended to a TEMPO Stable Free Radical: The Effect of Magnetic
 Exchange Coupling on Photoexcited Pentacene.
;
_journal_issue 2
_journal_name_full 'Journal of the American Chemical Society'
_journal_page_first 857
_journal_page_last 863
_journal_paper_doi 10.1021/ja510958k
_journal_volume 137
_journal_year 2015
_chemical_formula_sum 'C40 H38 O Si'
_chemical_formula_weight 562.79
_chemical_name_systematic
;
 ?
;
_space_group_crystal_system monoclinic
_space_group_IT_number 14
_space_group_name_Hall '-P 2yn'
_space_group_name_H-M_alt 'P 1 21/n 1'
_symmetry_space_group_name_Hall '-P 2yn'
_symmetry_space_group_name_H-M 'P 1 21/n 1'
_atom_sites_solution_hydrogens geom
_audit_creation_method SHELXL-2013
_cell_angle_alpha 90
_cell_angle_beta 90.755(3)
_cell_angle_gamma 90
_cell_formula_units_Z 4
_cell_length_a 17.1956(6)
_cell_length_b 9.3276(4)
_cell_length_c 20.0103(8)
_cell_measurement_temperature 293(2)
_cell_volume 3209.2(2)
_computing_structure_refinement 'SHELXL-2013 (Sheldrick, 2013)'
_diffrn_ambient_temperature 293(2)
_diffrn_measured_fraction_theta_full 0.782
_diffrn_measured_fraction_theta_max 0.986
_diffrn_radiation_type CuK\a
_diffrn_radiation_wavelength 1.54184
_diffrn_reflns_av_R_equivalents 0.0313
_diffrn_reflns_av_unetI/netI 0.0440
_diffrn_reflns_Laue_measured_fraction_full 0.782
_diffrn_reflns_Laue_measured_fraction_max 0.986
_diffrn_reflns_limit_h_max 9
_diffrn_reflns_limit_h_min -19
_diffrn_reflns_limit_k_max 10
_diffrn_reflns_limit_k_min -10
_diffrn_reflns_limit_l_max 21
_diffrn_reflns_limit_l_min -22
_diffrn_reflns_number 7398
_diffrn_reflns_point_group_measured_fraction_full 0.782
_diffrn_reflns_point_group_measured_fraction_max 0.986
_diffrn_reflns_theta_full 67.684
_diffrn_reflns_theta_max 58.922
_diffrn_reflns_theta_min 3.367
_exptl_absorpt_coefficient_mu 0.859
_exptl_crystal_density_diffrn 1.165
_exptl_crystal_F_000 1200
_refine_diff_density_max 0.344
_refine_diff_density_min -0.373
_refine_diff_density_rms 0.049
_refine_ls_extinction_method none
_refine_ls_goodness_of_fit_ref 1.029
_refine_ls_hydrogen_treatment constr
_refine_ls_matrix_type full
_refine_ls_number_parameters 385
_refine_ls_number_reflns 4549
_refine_ls_number_restraints 0
_refine_ls_restrained_S_all 1.029
_refine_ls_R_factor_all 0.0735
_refine_ls_R_factor_gt 0.0578
_refine_ls_shift/su_max 0.001
_refine_ls_shift/su_mean 0.000
_refine_ls_structure_factor_coef Fsqd
_refine_ls_weighting_details
;
 w=1/[\s^2^(Fo^2^)+(0.0840P)^2^+1.8313P]
 where P=(Fo^2^+2Fc^2^)/3
;
_refine_ls_weighting_scheme calc
_refine_ls_wR_factor_gt 0.1490
_refine_ls_wR_factor_ref 0.1636
_reflns_Friedel_coverage 0.000
_reflns_number_gt 3601
_reflns_number_total 4549
_reflns_threshold_expression 'I > 2\s(I)'
_cod_data_source_file ja510958k_si_002.cif
_cod_data_source_block mag01
_cod_depositor_comments 'Adding full bibliography for 4123270--4123271.cif.'
_cod_database_code 4123270
_shelx_space_group_comment
;
The symmetry employed for this shelxl refinement is uniquely defined
by the following loop, which should always be used as a source of
symmetry information in preference to the above space-group names.
They are only intended as comments.
;
_shelxl_version_number 2013-2

loop_
_space_group_symop_operation_xyz
'x, y, z'
'-x+1/2, y+1/2, -z+1/2'
'-x, -y, -z'
'x-1/2, -y-1/2, z-1/2'

loop_
_atom_site_label
_atom_site_type_symbol
_atom_site_fract_x
_atom_site_fract_y
_atom_site_fract_z
_atom_site_U_iso_or_equiv
_atom_site_adp_type
_atom_site_occupancy
_atom_site_site_symmetry_order
_atom_site_calc_flag
_atom_site_refinement_flags_posn
_atom_site_refinement_flags_adp
C1 C 0.87479(15) 0.2037(3) 0.63990(14) 0.0318(6) Uani 1 1 d . .
C2 C 0.89960(15) 0.2898(3) 0.68027(14) 0.0334(7) Uani 1 1 d . .
C3 C 0.92083(19) 0.6054(3) 0.69756(15) 0.0440(8) Uani 1 1 d . .
H3 H 0.9677 0.6198 0.6711 0.053 Uiso 1 1 calc R U
C4 C 0.8517(2) 0.6136(4) 0.64875(17) 0.0560(9) Uani 1 1 d . .
H4A H 0.8568 0.5407 0.6152 0.084 Uiso 1 1 calc R U
H4B H 0.8508 0.7062 0.6278 0.084 Uiso 1 1 calc R U
H4C H 0.8043 0.5991 0.6726 0.084 Uiso 1 1 calc R U
C5 C 0.9171(3) 0.7314(4) 0.74717(19) 0.0719(12) Uani 1 1 d . .
H5A H 0.8722 0.7208 0.7748 0.108 Uiso 1 1 calc R U
H5B H 0.9135 0.8200 0.7229 0.108 Uiso 1 1 calc R U
H5C H 0.9632 0.7320 0.7748 0.108 Uiso 1 1 calc R U
C6 C 0.8681(2) 0.4072(3) 0.81477(14) 0.0468(8) Uani 1 1 d . .
H6 H 0.8823 0.4818 0.8472 0.056 Uiso 1 1 calc R U
C7 C 0.7821(2) 0.4263(4) 0.79586(18) 0.0594(10) Uani 1 1 d . .
H7A H 0.7732 0.5230 0.7813 0.089 Uiso 1 1 calc R U
H7B H 0.7506 0.4064 0.8340 0.089 Uiso 1 1 calc R U
H7C H 0.7685 0.3613 0.7604 0.089 Uiso 1 1 calc R U
C8 C 0.8799(2) 0.2609(4) 0.84809(17) 0.0660(11) Uani 1 1 d . .
H8A H 0.8650 0.1864 0.8174 0.099 Uiso 1 1 calc R U
H8B H 0.8485 0.2551 0.8873 0.099 Uiso 1 1 calc R U
H8C H 0.9337 0.2494 0.8605 0.099 Uiso 1 1 calc R U
C9 C 1.0355(2) 0.3875(4) 0.76084(17) 0.0591(10) Uani 1 1 d . .
H9 H 1.0364 0.2932 0.7824 0.071 Uiso 1 1 calc R U
C10 C 1.0721(3) 0.4936(7) 0.8106(2) 0.116(2) Uani 1 1 d . .
H10A H 1.0805 0.5838 0.7888 0.174 Uiso 1 1 calc R U
H10B H 1.1210 0.4563 0.8266 0.174 Uiso 1 1 calc R U
H10C H 1.0379 0.5070 0.8476 0.174 Uiso 1 1 calc R U
C11 C 1.0855(2) 0.3755(6) 0.6982(3) 0.1002(17) Uani 1 1 d . .
H11A H 1.0639 0.3041 0.6689 0.150 Uiso 1 1 calc R U
H11B H 1.1375 0.3487 0.7109 0.150 Uiso 1 1 calc R U
H11C H 1.0865 0.4664 0.6757 0.150 Uiso 1 1 calc R U
C21 C 0.84555(15) 0.1054(3) 0.59096(13) 0.0290(6) Uani 1 1 d . .
C22 C 0.76956(15) 0.1243(3) 0.56475(12) 0.0287(6) Uani 1 1 d . .
C23 C 0.72266(16) 0.2386(3) 0.58546(13) 0.0321(6) Uani 1 1 d . .
H23 H 0.7430 0.3046 0.6158 0.038 Uiso 1 1 calc R U
C24 C 0.64701(16) 0.2564(3) 0.56225(13) 0.0333(7) Uani 1 1 d . .
C25 C 0.59829(18) 0.3703(3) 0.58497(15) 0.0407(7) Uani 1 1 d . .
H25 H 0.6180 0.4369 0.6153 0.049 Uiso 1 1 calc R U
C26 C 0.52399(19) 0.3824(4) 0.56294(16) 0.0487(8) Uani 1 1 d . .
H26 H 0.4931 0.4567 0.5785 0.058 Uiso 1 1 calc R U
C27 C 0.49264(19) 0.2825(4) 0.51621(17) 0.0512(8) Uani 1 1 d . .
H27 H 0.4413 0.2921 0.5016 0.061 Uiso 1 1 calc R U
C28 C 0.53646(17) 0.1738(3) 0.49268(16) 0.0439(8) Uani 1 1 d . .
H28 H 0.5152 0.1109 0.4613 0.053 Uiso 1 1 calc R U
C29 C 0.61515(16) 0.1537(3) 0.51529(13) 0.0336(7) Uani 1 1 d . .
C30 C 0.66108(15) 0.0407(3) 0.49447(13) 0.0323(6) Uani 1 1 d . .
H30 H 0.6402 -0.0252 0.4643 0.039 Uiso 1 1 calc R U
C31 C 0.73854(15) 0.0217(3) 0.51733(12) 0.0286(6) Uani 1 1 d . .
C32 C 0.78566(15) -0.0940(3) 0.49608(12) 0.0279(6) Uani 1 1 d . .
C33 C 0.86272(15) -0.1082(3) 0.51975(12) 0.0275(6) Uani 1 1 d . .
C34 C 0.91371(15) -0.2158(3) 0.49682(13) 0.0299(6) Uani 1 1 d . .
H34 H 0.8963 -0.2780 0.4635 0.036 Uiso 1 1 calc R U
C35 C 0.98846(15) -0.2321(3) 0.52204(12) 0.0286(6) Uani 1 1 d . .
C36 C 1.04057(16) -0.3396(3) 0.49827(14) 0.0353(7) Uani 1 1 d . .
H36 H 1.0248 -0.3990 0.4633 0.042 Uiso 1 1 calc R U
C37 C 1.11207(17) -0.3563(3) 0.52555(15) 0.0405(7) Uani 1 1 d . .
H37 H 1.1448 -0.4275 0.5095 0.049 Uiso 1 1 calc R U
C38 C 1.13805(17) -0.2657(3) 0.57883(16) 0.0452(8) Uani 1 1 d . .
H38 H 1.1873 -0.2793 0.5976 0.054 Uiso 1 1 calc R U
C39 C 1.09202(16) -0.1606(3) 0.60224(15) 0.0382(7) Uani 1 1 d . .
H39 H 1.1100 -0.1019 0.6367 0.046 Uiso 1 1 calc R U
C40 C 1.01584(15) -0.1385(3) 0.57460(13) 0.0316(6) Uani 1 1 d . .
C41 C 0.96811(15) -0.0295(3) 0.59630(13) 0.0308(6) Uani 1 1 d . .
H41 H 0.9863 0.0323 0.6295 0.037 Uiso 1 1 calc R U
C42 C 0.89287(15) -0.0090(3) 0.56978(12) 0.0288(6) Uani 1 1 d . .
C51 C 0.75297(14) -0.2039(3) 0.44941(13) 0.0290(6) Uani 1 1 d . .
C52 C 0.74458(18) -0.1754(3) 0.38092(14) 0.0412(7) Uani 1 1 d . .
H52 H 0.7587 -0.0863 0.3640 0.049 Uiso 1 1 calc R U
C53 C 0.71530(19) -0.2796(4) 0.33855(15) 0.0474(8) Uani 1 1 d . .
H53 H 0.7102 -0.2601 0.2931 0.057 Uiso 1 1 calc R U
C54 C 0.69340(17) -0.4125(3) 0.36252(16) 0.0430(8) Uani 1 1 d . .
C55 C 0.70099(17) -0.4407(3) 0.43052(15) 0.0406(7) Uani 1 1 d . .
H55 H 0.6857 -0.5291 0.4474 0.049 Uiso 1 1 calc R U
C56 C 0.73115(15) -0.3375(3) 0.47294(14) 0.0335(7) Uani 1 1 d . .
H56 H 0.7369 -0.3581 0.5182 0.040 Uiso 1 1 calc R U
C57 C 0.6639(2) -0.5253(5) 0.3168(2) 0.0716(11) Uani 1 1 d . .
H57 H 0.6503 -0.6130 0.3353 0.086 Uiso 1 1 calc R U
O1 O 0.6563(2) -0.5113(4) 0.25677(16) 0.1069(12) Uani 1 1 d . .
Si1 Si 0.93208(4) 0.42738(8) 0.73988(4) 0.0329(2) Uani 1 1 d . .

loop_
_atom_site_aniso_label
_atom_site_aniso_U_11
_atom_site_aniso_U_22
_atom_site_aniso_U_33
_atom_site_aniso_U_23
_atom_site_aniso_U_13
_atom_site_aniso_U_12
C1 0.0330(15) 0.0306(15) 0.0318(15) -0.0010(13) 0.0025(12) -0.0044(12)
C2 0.0346(15) 0.0356(16) 0.0300(15) -0.0004(13) 0.0033(12) -0.0008(12)
C3 0.059(2) 0.0371(17) 0.0366(17) -0.0025(14) 0.0078(15) -0.0060(14)
C4 0.076(2) 0.0444(19) 0.048(2) 0.0108(16) 0.0095(18) 0.0113(17)
C5 0.116(3) 0.0389(19) 0.061(2) -0.0085(18) 0.009(2) -0.011(2)
C6 0.072(2) 0.0448(18) 0.0237(16) -0.0057(13) 0.0069(15) -0.0179(16)
C7 0.068(2) 0.060(2) 0.051(2) -0.0057(17) 0.0297(18) -0.0058(18)
C8 0.097(3) 0.065(2) 0.0355(19) 0.0146(17) 0.0054(19) -0.020(2)
C9 0.056(2) 0.073(2) 0.048(2) 0.0117(18) -0.0186(17) -0.0102(18)
C10 0.084(3) 0.178(6) 0.084(3) -0.007(4) -0.045(3) -0.058(4)
C11 0.041(2) 0.155(5) 0.105(4) -0.006(4) 0.011(2) 0.012(3)
C21 0.0369(15) 0.0289(14) 0.0212(14) 0.0002(12) 0.0016(11) -0.0031(12)
C22 0.0372(15) 0.0302(14) 0.0188(13) 0.0015(11) 0.0012(11) -0.0032(12)
C23 0.0402(16) 0.0304(15) 0.0256(14) -0.0024(12) -0.0021(12) -0.0017(12)
C24 0.0429(16) 0.0318(15) 0.0252(14) 0.0033(12) 0.0020(12) 0.0014(12)
C25 0.0523(19) 0.0356(16) 0.0342(17) -0.0014(13) 0.0020(14) 0.0095(14)
C26 0.052(2) 0.0447(18) 0.049(2) -0.0009(16) 0.0011(16) 0.0179(15)
C27 0.0455(18) 0.048(2) 0.060(2) -0.0018(17) -0.0057(16) 0.0103(16)
C28 0.0427(17) 0.0447(18) 0.0439(18) -0.0024(15) -0.0110(14) 0.0097(14)
C29 0.0378(15) 0.0337(15) 0.0292(15) 0.0048(12) -0.0004(12) 0.0038(12)
C30 0.0352(15) 0.0333(15) 0.0281(15) -0.0026(12) -0.0060(12) 0.0001(12)
C31 0.0369(15) 0.0283(14) 0.0207(13) 0.0014(11) 0.0010(11) -0.0023(12)
C32 0.0339(15) 0.0301(14) 0.0196(13) -0.0002(11) -0.0039(11) -0.0019(11)
C33 0.0333(14) 0.0287(14) 0.0206(13) 0.0000(11) 0.0012(11) -0.0022(11)
C34 0.0345(15) 0.0305(14) 0.0249(14) -0.0016(12) 0.0023(11) -0.0036(12)
C35 0.0334(15) 0.0295(14) 0.0230(14) 0.0037(11) 0.0042(11) -0.0045(11)
C36 0.0364(16) 0.0353(16) 0.0343(16) 0.0023(13) 0.0041(13) -0.0016(12)
C37 0.0380(17) 0.0401(17) 0.0433(18) 0.0042(14) 0.0047(14) 0.0029(13)
C38 0.0315(16) 0.053(2) 0.051(2) 0.0046(16) -0.0039(14) 0.0006(14)
C39 0.0348(16) 0.0412(17) 0.0384(17) 0.0002(14) -0.0054(13) -0.0016(13)
C40 0.0329(15) 0.0339(15) 0.0279(15) 0.0047(12) 0.0008(12) -0.0031(12)
C41 0.0348(15) 0.0318(15) 0.0257(14) -0.0010(12) -0.0025(12) -0.0038(12)
C42 0.0358(15) 0.0276(14) 0.0229(14) 0.0029(11) 0.0028(11) -0.0044(12)
C51 0.0283(14) 0.0316(14) 0.0270(14) -0.0055(12) -0.0005(11) 0.0033(11)
C52 0.0539(18) 0.0422(17) 0.0275(16) -0.0002(13) -0.0046(13) -0.0020(14)
C53 0.057(2) 0.057(2) 0.0285(16) -0.0093(15) -0.0104(14) 0.0057(16)
C54 0.0441(17) 0.0422(18) 0.0425(19) -0.0171(15) -0.0074(14) 0.0045(14)
C55 0.0419(17) 0.0365(16) 0.0434(18) -0.0079(14) 0.0004(14) -0.0024(13)
C56 0.0382(16) 0.0350(16) 0.0272(15) -0.0035(12) 0.0004(12) -0.0009(12)
C57 0.081(3) 0.071(3) 0.062(3) -0.029(2) -0.020(2) 0.001(2)
O1 0.160(3) 0.100(2) 0.060(2) -0.0339(18) -0.038(2) -0.008(2)
Si1 0.0407(5) 0.0347(4) 0.0233(4) -0.0033(3) -0.0010(3) -0.0066(3)

loop_
_atom_type_symbol
_atom_type_description
_atom_type_scat_dispersion_real
_atom_type_scat_dispersion_imag
_atom_type_scat_source
C C 0.0181 0.0091 'International Tables Vol C Tables 4.2.6.8 and 6.1.1.4'
H H 0.0000 0.0000 'International Tables Vol C Tables 4.2.6.8 and 6.1.1.4'
O O 0.0492 0.0322 'International Tables Vol C Tables 4.2.6.8 and 6.1.1.4'
Si Si 0.2541 0.3302 'International Tables Vol C Tables 4.2.6.8 and 6.1.1.4'

loop_
_geom_angle_atom_site_label_1
_geom_angle_atom_site_label_2
_geom_angle_atom_site_label_3
_geom_angle
C2 C1 C21 178.4(3)
C1 C2 Si1 176.4(3)
C4 C3 C5 109.5(3)
C4 C3 Si1 114.1(2)
C5 C3 Si1 113.0(2)
C8 C6 C7 109.4(3)
C8 C6 Si1 111.1(2)
C7 C6 Si1 111.4(2)
C10 C9 C11 110.4(4)
C10 C9 Si1 113.6(3)
C11 C9 Si1 112.0(3)
C42 C21 C22 121.2(2)
C42 C21 C1 119.5(2)
C22 C21 C1 119.3(2)
C23 C22 C21 121.2(2)
C23 C22 C31 119.3(2)
C21 C22 C31 119.5(2)
C24 C23 C22 122.2(3)
C23 C24 C25 122.3(3)
C23 C24 C29 119.0(2)
C25 C24 C29 118.7(3)
C26 C25 C24 120.9(3)
C25 C26 C27 120.6(3)
C28 C27 C26 120.8(3)
C27 C28 C29 121.1(3)
C30 C29 C28 123.0(3)
C30 C29 C24 119.2(3)
C28 C29 C24 117.9(3)
C29 C30 C31 122.4(3)
C30 C31 C32 122.5(2)
C30 C31 C22 117.9(2)
C32 C31 C22 119.6(2)
C33 C32 C31 120.7(2)
C33 C32 C51 119.4(2)
C31 C32 C51 119.9(2)
C32 C33 C34 122.9(2)
C32 C33 C42 119.8(2)
C34 C33 C42 117.3(2)
C35 C34 C33 122.5(2)
C34 C35 C36 122.6(3)
C34 C35 C40 119.5(2)
C36 C35 C40 117.9(2)
C37 C36 C35 121.3(3)
C36 C37 C38 120.6(3)
C39 C38 C37 120.7(3)
C38 C39 C40 120.6(3)
C41 C40 C39 122.0(3)
C41 C40 C35 119.1(2)
C39 C40 C35 118.9(2)
C40 C41 C42 122.0(3)
C41 C42 C21 121.4(2)
C41 C42 C33 119.5(2)
C21 C42 C33 119.1(2)
C56 C51 C52 118.6(3)
C56 C51 C32 120.5(2)
C52 C51 C32 121.0(2)
C53 C52 C51 119.9(3)
C52 C53 C54 121.1(3)
C53 C54 C55 119.1(3)
C53 C54 C57 121.0(3)
C55 C54 C57 119.9(3)
C56 C55 C54 120.0(3)
C55 C56 C51 121.3(3)
O1 C57 C54 124.6(4)
C2 Si1 C9 106.78(15)
C2 Si1 C3 107.32(13)
C9 Si1 C3 111.85(16)
C2 Si1 C6 105.78(13)
C9 Si1 C6 111.61(16)
C3 Si1 C6 113.01(14)

loop_
_geom_bond_atom_site_label_1
_geom_bond_atom_site_label_2
_geom_bond_distance
C1 C2 1.212(4)
C1 C21 1.428(4)
C2 Si1 1.834(3)
C3 C4 1.530(5)
C3 C5 1.540(4)
C3 Si1 1.873(3)
C6 C8 1.532(5)
C6 C7 1.532(5)
C6 Si1 1.880(3)
C9 C10 1.533(6)
C9 C11 1.533(6)
C9 Si1 1.860(4)
C21 C42 1.411(4)
C21 C22 1.413(4)
C22 C23 1.402(4)
C22 C31 1.445(4)
C23 C24 1.385(4)
C24 C25 1.430(4)
C24 C29 1.445(4)
C25 C26 1.351(4)
C26 C27 1.421(5)
C27 C28 1.352(4)
C28 C29 1.433(4)
C29 C30 1.385(4)
C30 C31 1.414(4)
C31 C32 1.418(4)
C32 C33 1.408(4)
C32 C51 1.492(4)
C33 C34 1.413(4)
C33 C42 1.453(4)
C34 C35 1.383(4)
C35 C36 1.430(4)
C35 C40 1.441(4)
C36 C37 1.348(4)
C37 C38 1.428(4)
C38 C39 1.348(4)
C39 C40 1.430(4)
C40 C41 1.381(4)
C41 C42 1.405(4)
C51 C56 1.386(4)
C51 C52 1.402(4)
C52 C53 1.381(4)
C53 C54 1.383(4)
C54 C55 1.390(4)
C54 C57 1.480(5)
C55 C56 1.380(4)
C57 O1 1.213(5)
